data_1569733
loop_
_publ_author_name
'Wang, Meng'
'Wang, Lin'
'Wu, Haoyuan'
'Sun, Jing'
'Xu, Xiaoxuan'
'Guo, Shuo'
'Jia, Yanyuan'
'Li, Simin'
'Guan, Zong-Jie'
'Shen, Hui'

_publ_section_title
;
 PtAg<sub>18</sub> superatoms costabilized by phosphines and halides:
 synthesis, structure, and catalysis.
;
_journal_issue 44
_journal_name_full Nanoscale
_journal_page_first 17818
_journal_page_last 17824
_journal_paper_doi 10.1039/d3nr02196c
_journal_volume 15
_journal_year 2023
_chemical_formula_moiety 'C162 H158 Ag18 Cl8 P12 Pt, 2(F6 Sb)'
_chemical_formula_sum 'C162 H158 Ag18 Cl8 F12 P12 Pt Sb2'
_chemical_formula_weight 5368.36
_space_group_crystal_system monoclinic
_space_group_IT_number 15
_space_group_name_Hall '-C 2yc'
_space_group_name_H-M_alt 'C 1 2/c 1'
_atom_sites_solution_hydrogens geom
_atom_sites_solution_primary dual
_audit_creation_date 2020-12-08
_audit_creation_method
;
Olex2 1.2
(compiled 2018.05.29 svn.r3508 for OlexSys, GUI svn.r5506)
;
_audit_update_record
;
2021-04-14 deposited with the CCDC.	2023-08-21 downloaded from the CCDC.
;
_cell_angle_alpha 90
_cell_angle_beta 97.714(2)
_cell_angle_gamma 90
_cell_formula_units_Z 4
_cell_length_a 16.4557(4)
_cell_length_b 30.7351(6)
_cell_length_c 37.4768(10)
_cell_measurement_reflns_used 9063
_cell_measurement_temperature 100.01(10)
_cell_measurement_theta_max 64.9190
_cell_measurement_theta_min 3.7180
_cell_volume 18783.0(8)
_computing_cell_refinement 'CrysAlisPro 1.171.39.46e (Rigaku OD, 2018)'
_computing_data_collection 'CrysAlisPro 1.171.39.46e (Rigaku OD, 2018)'
_computing_data_reduction 'CrysAlisPro 1.171.39.46e (Rigaku OD, 2018)'
_computing_molecular_graphics 'Olex2 (Dolomanov et al., 2009)'
_computing_publication_material 'Olex2 (Dolomanov et al., 2009)'
_computing_structure_refinement 'ShelXL (Sheldrick, 2015)'
_computing_structure_solution 'ShelXT (Sheldrick, 2015)'
_diffrn_ambient_environment N~2~
_diffrn_ambient_temperature 100.01(10)
_diffrn_detector 'CCD plate'
_diffrn_detector_area_resol_mean 10.4741
_diffrn_detector_type Atlas
_diffrn_measured_fraction_theta_full 0.849
_diffrn_measured_fraction_theta_max 0.999
_diffrn_measurement_details
;
List of Runs (angles in degrees, time in seconds):

  # Type    Start    End  Width  t~exp~   \w     \q     \k     \f   Frames
#--------------------------------------------------------------------------
  1  \w    -77.00  36.00   1.00    2.50    --  -42.73  19.00 150.00  113
  2  \w   -115.00 -30.00   1.00    2.50    --  -42.73 -37.00 -30.00   85
  3  \w    -83.00 -13.00   1.00    2.50    --  -42.73 125.00-180.00   70
  4  \w     80.00 160.00   1.00    5.00    --   88.62  45.00 -30.00   80
  5  \w    106.00 146.00   1.00    5.00    --   88.62  61.00-180.00   40
  6  \w    111.00 159.00   1.00    5.00    --   88.62 106.00-134.00   48
  7  \w    112.00 145.00   1.00    5.00    --   88.62 125.00 120.00   33
  8  \w     66.00 139.00   1.00    5.00    --   88.62  30.00 -60.00   73
  9  \w     31.00 120.00   1.00    5.00    --   88.62 -77.00 -90.00   89
 10  \w    115.00 158.00   1.00    5.00    --   88.62 125.00 -60.00   43
 11  \w     67.00 138.00   1.00    5.00    --   88.62  45.00  60.00   71
 12  \w     23.00  98.00   1.00    5.00    --   88.62-125.00-180.00   75
 13  \w     73.00 111.00   1.00    5.00    --   88.62-125.00 120.00   38
 14  \w    130.00 159.00   1.00    5.00    --   88.62 125.00-180.00   29
 15  \w     23.00 118.00   1.00    5.00    --   88.62-125.00 -90.00   95
;
_diffrn_measurement_device 'four-circle diffractometer'
_diffrn_measurement_device_type 'SuperNova, Dual, Cu at home/near, Atlas'
_diffrn_measurement_method '\w scans'
_diffrn_orient_matrix_type 'CrysAlisPro convention (1999,Acta A55,543-557)'
_diffrn_orient_matrix_UB_11 -0.0269472000
_diffrn_orient_matrix_UB_12 0.0104320000
_diffrn_orient_matrix_UB_13 -0.0400563000
_diffrn_orient_matrix_UB_21 0.0605443000
_diffrn_orient_matrix_UB_22 0.0384209000
_diffrn_orient_matrix_UB_23 0.0025659000
_diffrn_orient_matrix_UB_31 0.0673387000
_diffrn_orient_matrix_UB_32 -0.0304314000
_diffrn_orient_matrix_UB_33 -0.0105127000
_diffrn_radiation_monochromator mirror
_diffrn_radiation_probe x-ray
_diffrn_radiation_type CuK\a
_diffrn_radiation_wavelength 1.54184
_diffrn_reflns_av_R_equivalents 0.1045
_diffrn_reflns_av_unetI/netI 0.0832
_diffrn_reflns_Laue_measured_fraction_full 0.849
_diffrn_reflns_Laue_measured_fraction_max 0.999
_diffrn_reflns_limit_h_max 18
_diffrn_reflns_limit_h_min -15
_diffrn_reflns_limit_k_max 34
_diffrn_reflns_limit_k_min -34
_diffrn_reflns_limit_l_max 42
_diffrn_reflns_limit_l_min -42
_diffrn_reflns_number 58253
_diffrn_reflns_point_group_measured_fraction_full 0.849
_diffrn_reflns_point_group_measured_fraction_max 0.999
_diffrn_reflns_theta_full 67.684
_diffrn_reflns_theta_max 61.168
_diffrn_reflns_theta_min 3.420
_diffrn_source 'micro-focus sealed X-ray tube'
_diffrn_source_type 'SuperNova (Cu) X-ray Source'
_exptl_absorpt_coefficient_mu 20.723
_exptl_absorpt_correction_T_max 1.00000
_exptl_absorpt_correction_T_min 0.35813
_exptl_absorpt_correction_type multi-scan
_exptl_absorpt_process_details
;
CrysAlisPro 1.171.39.46e (Rigaku Oxford Diffraction, 2018)
Empirical absorption correction using spherical harmonics,
 implemented in SCALE3 ABSPACK scaling algorithm.
;
_exptl_crystal_density_diffrn 1.898
_exptl_crystal_description block
_exptl_crystal_F_000 10320
_exptl_crystal_size_max 0.06
_exptl_crystal_size_mid 0.05
_exptl_crystal_size_min 0.05
_refine_diff_density_max 5.503
_refine_diff_density_min -1.629
_refine_diff_density_rms 0.303
_refine_ls_extinction_method none
_refine_ls_goodness_of_fit_ref 1.019
_refine_ls_hydrogen_treatment constr
_refine_ls_matrix_type full
_refine_ls_number_parameters 933
_refine_ls_number_reflns 14428
_refine_ls_number_restraints 657
_refine_ls_restrained_S_all 1.003
_refine_ls_R_factor_all 0.1239
_refine_ls_R_factor_gt 0.0826
_refine_ls_shift/su_max 0.002
_refine_ls_shift/su_mean 0.000
_refine_ls_structure_factor_coef Fsqd
_refine_ls_weighting_details
;
 w=1/[\s^2^(Fo^2^)+(0.1431P)^2^+796.4240P]
 where P=(Fo^2^+2Fc^2^)/3
;
_refine_ls_weighting_scheme calc
_refine_ls_wR_factor_gt 0.2206
_refine_ls_wR_factor_ref 0.2627
_reflns_Friedel_coverage 0.000
_reflns_number_gt 9531
_reflns_number_total 14428
_reflns_threshold_expression 'I > 2\s(I)'
_cod_data_source_file d3nr02196c2.cif
_cod_data_source_block xl-2-2200925-f-cord
_cod_depositor_comments 'Adding full bibliography for 1569733.cif.'
_cod_database_code 1569733
_shelxl_version_number 2013-2
_shelx_space_group_comment
;
The symmetry employed for this shelxl refinement is uniquely defined
by the following loop, which should always be used as a source of
symmetry information in preference to the above space-group names.
They are only intended as comments.
;
_reflns_odcompleteness_completeness 99.93
_reflns_odcompleteness_iscentric 1
_reflns_odcompleteness_theta 61.08
_olex2_refinement_description
;
1. Fixed Uiso
 At 1.2 times of:
  All C(H) groups, All C(H,H) groups
2. Rigid bond restraints
 C00S, C00T, C00U, C00V, C00W, C00X, C00Y, C00Z, C010, C011, C012, C013, C014,
 C015, C016, C017, C018, C01I, C02G, C8, C17, C02F, C019, C01A, C01B, C01C,
 C01D, C01E, C01F, C01G, C01H, C01J, C01K, C01L, C01M, C01N, C01O, C01P, C01Q,
 C01R, C01S, C01T, C01U, C01V, C01W, C01X, C01Y, C13, C1AA, C18, C24, C5, C01Z,
 C020, C021, C022, C023, C024, C02A, C7, C0AA, C19, C02J, C025, C026, C027,
 C028, C029, C02B, C02C, C02D, C02E, C02H, C02I, C02L, C02M, C4, C6, C9, C11,
 C16
 with sigma for 1-2 distances of 0.01 and sigma for 1-3 distances of 0.01
3. Uiso/Uaniso restraints and constraints
C00S \\sim C00T \\sim C00U \\sim C00V \\sim C00W \\sim C00X \\sim C00Y \\sim
C00Z \\sim C010 \\sim C011 \\sim C012 \\sim C013 \\sim C014 \\sim C015 \\sim
C016 \\sim C017 \\sim C018 \\sim C01I \\sim C02G \\sim C8 \\sim C17 \\sim C02F
\\sim C019 \\sim C01A \\sim C01B \\sim C01C \\sim C01D \\sim C01E \\sim C01F
\\sim C01G \\sim C01H \\sim C01J \\sim C01K \\sim C01L \\sim C01M \\sim C01N
\\sim C01O \\sim C01P \\sim C01Q \\sim C01R \\sim C01S \\sim C01T \\sim C01U
\\sim C01V \\sim C01W \\sim C01X \\sim C01Y \\sim C13 \\sim C1AA \\sim C18
\\sim C24 \\sim C5 \\sim C01Z \\sim C020 \\sim C021 \\sim C022 \\sim C023 \\sim
C024 \\sim C02A \\sim C7 \\sim C0AA \\sim C19 \\sim C02J \\sim C025 \\sim C026
\\sim C027 \\sim C028 \\sim C029 \\sim C02B \\sim C02C \\sim C02D \\sim C02E
\\sim C02H \\sim C02I \\sim C02L \\sim C02M \\sim C4 \\sim C6 \\sim C9 \\sim
C11 \\sim C16: within 2A with sigma of 0.04 and sigma for terminal atoms of 0.08
Uanis(C01I) \\sim Ueq, Uanis(C02G) \\sim Ueq, Uanis(C02F) \\sim Ueq, Uanis(C8)
\\sim Ueq, Uanis(C17) \\sim Ueq, Uanis(C024) \\sim Ueq: with sigma of 0.01 and
sigma for terminal atoms of 0.02
4.a Secondary CH2 refined with riding coordinates:
 C00T(H00A,H00B), C00U(H00C,H00D), C00V(H00E,H00F), C011(H01A,H01B), C013(H01C,
 H01D), C016(H01E,H01F), C017(H01G,H01H), C01B(H01K,H01L), C01U(H01X,H01Y),
 C02I(H02I,H02K)
4.b Aromatic/amide H refined with riding coordinates:
 C00S(H00S), C00X(H00X), C00Y(H00Y), C010(H010), C012(H012), C014(H014),
 C015(H015), C01I(H01I), C02G(H02G), C8(H8), C17(H17), C02F(H02F), C01A(H01J),
 C01C(H01M), C01D(H01N), C01F(H01O), C01G(H01P), C01H(H01Q), C01J(H01R),
 C01K(H01S), C01L(H01T), C01N(H01U), C01O(H01V), C01Q(H01W), C01V(H01Z),
 C01W(H01), C01X(H0AA), C13(H13), C1AA(H1AA), C18(H18), C24(H24), C5(H5),
 C01Z(H2AA), C020(H020), C021(H021), C022(H022), C023(H023), C02A(H02A), C7(H7),
  C0AA(H0AB), C19(H19), C02J(H02J), C025(H025), C026(H026), C027(H027),
 C028(H028), C029(H029), C02B(H02B), C02C(H02C), C02D(H02D), C02E(H02E),
 C02H(H02H), C02L(H02L), C02M(H02M), C4(H4), C6(H6), C9(H9), C11(H11), C16(H16)
4.c Fitted hexagon refined as free rotating group:
 C018(C01I,C02G,C8,C17,C02F), C01Y(C13,C1AA,C18,C24,C5), C024(C02A,C7,C0AA,C19,
 C02J)
;
_olex2_submission_special_instructions 'No special instructions were received'
_oxdiff_exptl_absorpt_empirical_details
;
Empirical correction (ABSPACK) includes:
- Absorption correction using spherical harmonics
- Frame scaling
- Detector area scaling
;
_oxdiff_exptl_absorpt_empirical_full_max 2.380
_oxdiff_exptl_absorpt_empirical_full_min 0.660

loop_
_space_group_symop_operation_xyz
'x, y, z'
'-x, y, -z+1/2'
'x+1/2, y+1/2, z'
'-x+1/2, y+1/2, -z+1/2'
'-x, -y, -z'
'x, -y, z-1/2'
'-x+1/2, -y+1/2, -z'
'x+1/2, -y+1/2, z-1/2'

loop_
_atom_site_label
_atom_site_type_symbol
_atom_site_fract_x
_atom_site_fract_y
_atom_site_fract_z
_atom_site_U_iso_or_equiv
_atom_site_adp_type
_atom_site_occupancy
_atom_site_site_symmetry_order
_atom_site_calc_flag
_atom_site_refinement_flags_posn
_atom_site_refinement_flags_adp
_atom_site_refinement_flags_occupancy
_atom_site_disorder_assembly
_atom_site_disorder_group
Pt00 Pt 0.5000 0.59876(3) 0.7500 0.0310(3) Uani 1 2 d S T P . .
Ag1 Ag 0.66340(6) 0.59889(3) 0.74456(3) 0.0183(3) Uani 1 1 d . . . . .
Ag2 Ag 0.41839(6) 0.67447(3) 0.73215(3) 0.0200(3) Uani 1 1 d . . . . .
Ag3 Ag 0.41606(6) 0.52370(3) 0.73336(3) 0.0188(3) Uani 1 1 d . . . . .
Ag4 Ag 0.39448(8) 0.60014(4) 0.68651(4) 0.0357(3) Uani 1 1 d . . . . .
Ag5 Ag 0.54963(8) 0.64432(4) 0.69344(4) 0.0365(3) Uani 1 1 d . . . . .
Ag6 Ag 0.54244(8) 0.55145(4) 0.69280(4) 0.0357(3) Uani 1 1 d . . . . .
Sb00 Sb 0.00969(8) 0.58689(4) 0.38363(4) 0.0418(3) Uani 1 1 d . . . . .
Ag7 Ag 0.61115(10) 0.59996(5) 0.60143(4) 0.0483(4) Uani 1 1 d . . . . .
Ag8 Ag 0.41130(10) 0.53822(5) 0.58913(5) 0.0567(4) Uani 1 1 d . . . . .
Ag0B Ag 0.41981(11) 0.65892(5) 0.59240(5) 0.0618(5) Uani 1 1 d . . . . .
Cl00 Cl 0.5876(3) 0.66864(16) 0.63569(14) 0.0492(12) Uani 1 1 d . . . . .
P00D P 0.8043(3) 0.59037(15) 0.73872(13) 0.0355(11) Uani 1 1 d . . . . .
Cl1 Cl 0.5396(3) 0.51866(17) 0.63318(14) 0.0513(12) Uani 1 1 d . . . . .
P00F P 0.3626(3) 0.74425(15) 0.71733(14) 0.0414(12) Uani 1 1 d . . . . .
P00G P 0.3278(3) 0.46350(16) 0.71909(14) 0.0407(12) Uani 1 1 d . . . . .
Cl2 Cl 0.4778(3) 0.59944(16) 0.55588(15) 0.0513(12) Uani 1 1 d . . . . .
P00I P 0.7232(3) 0.55351(16) 0.59490(14) 0.0411(12) Uani 1 1 d . . . . .
Cl3 Cl 0.3254(3) 0.61473(17) 0.62638(14) 0.0546(13) Uani 1 1 d . . . . .
P00K P 0.4177(4) 0.73371(18) 0.57880(16) 0.0512(14) Uani 1 1 d . . . . .
P00L P 0.2800(4) 0.50438(19) 0.57487(17) 0.0543(14) Uani 1 1 d . . . . .
F00M F -0.0793(7) 0.5707(4) 0.3495(3) 0.054(3) Uani 1 1 d . . . . .
F00N F 0.0745(7) 0.5422(4) 0.3678(4) 0.058(3) Uani 1 1 d . . . . .
F00O F 0.0461(7) 0.6251(4) 0.3497(4) 0.055(3) Uani 1 1 d . . . . .
F00P F 0.0990(8) 0.6049(4) 0.4168(4) 0.066(4) Uani 1 1 d . . . . .
F00Q F -0.0255(7) 0.5480(4) 0.4166(4) 0.061(3) Uani 1 1 d . . . . .
F00R F -0.0545(8) 0.6306(4) 0.4000(4) 0.063(3) Uani 1 1 d . . . . .
C00S C 0.9204(11) 0.5358(6) 0.7804(5) 0.037(4) Uani 1 1 d . U . . .
H00S H 0.9262 0.5204 0.7596 0.045 Uiso 1 1 calc R . . . .
C00T C 0.7748(12) 0.5661(6) 0.6686(5) 0.041(4) Uani 1 1 d . U . . .
H00A H 0.8056 0.5902 0.6604 0.049 Uiso 1 1 calc R . . . .
H00B H 0.7209 0.5768 0.6719 0.049 Uiso 1 1 calc R . . . .
C00U C 0.8166(12) 0.5502(6) 0.7030(5) 0.039(4) Uani 1 1 d . U . . .
H00C H 0.8744 0.5459 0.7014 0.047 Uiso 1 1 calc R . . . .
H00D H 0.7934 0.5225 0.7088 0.047 Uiso 1 1 calc R . . . .
C00V C 0.4158(13) 0.7744(6) 0.6851(5) 0.042(4) Uani 1 1 d . U . . .
H00E H 0.3919 0.8031 0.6810 0.050 Uiso 1 1 calc R . . . .
H00F H 0.4734 0.7777 0.6944 0.050 Uiso 1 1 calc R . . . .
C00W C 0.8667(12) 0.5702(6) 0.7785(5) 0.040(4) Uani 1 1 d . U . . .
C00X C 0.9660(11) 0.5235(6) 0.8125(6) 0.041(4) Uani 1 1 d . U . . .
H00X H 1.0019 0.5001 0.8126 0.050 Uiso 1 1 calc R . . . .
C00Y C 0.8608(14) 0.5929(6) 0.8113(6) 0.049(5) Uani 1 1 d . U . . .
H00Y H 0.8260 0.6167 0.8111 0.059 Uiso 1 1 calc R . . . .
C00Z C 0.8144(14) 0.5785(7) 0.5806(5) 0.049(4) Uani 1 1 d . U . . .
C010 C 0.9059(14) 0.5800(8) 0.8431(6) 0.057(5) Uani 1 1 d . U . . .
H010 H 0.9003 0.5950 0.8642 0.069 Uiso 1 1 calc R . . . .
C011 C 0.7654(13) 0.5300(7) 0.6392(6) 0.049(5) Uani 1 1 d . U . . .
H01A H 0.7290 0.5075 0.6458 0.059 Uiso 1 1 calc R . . . .
H01B H 0.8185 0.5170 0.6376 0.059 Uiso 1 1 calc R . . . .
C012 C 0.3491(14) 0.7799(7) 0.8202(6) 0.057(5) Uani 1 1 d . U . . .
H012 H 0.3355 0.7658 0.8406 0.068 Uiso 1 1 calc R . . . .
C013 C 0.2503(13) 0.4761(8) 0.6800(6) 0.054(5) Uani 1 1 d . U . . .
H01C H 0.2113 0.4523 0.6761 0.065 Uiso 1 1 calc R . . . .
H01D H 0.2206 0.5021 0.6849 0.065 Uiso 1 1 calc R . . . .
C014 C 0.7479(13) 0.4696(7) 0.5696(6) 0.050(5) Uani 1 1 d . U . . .
H014 H 0.7953 0.4692 0.5861 0.060 Uiso 1 1 calc R . . . .
C015 C 0.1908(14) 0.4398(7) 0.7533(8) 0.064(5) Uani 1 1 d . U . . .
H015 H 0.1595 0.4426 0.7308 0.077 Uiso 1 1 calc R . . . .
C016 C 0.2907(13) 0.4829(8) 0.6458(6) 0.058(5) Uani 1 1 d . U . . .
H01E H 0.3374 0.5022 0.6512 0.069 Uiso 1 1 calc R . . . .
H01F H 0.3105 0.4553 0.6380 0.069 Uiso 1 1 calc R . . . .
C017 C 0.4057(14) 0.7474(7) 0.6488(6) 0.052(5) Uani 1 1 d . U . . .
H01G H 0.4239 0.7178 0.6543 0.063 Uiso 1 1 calc R . . . .
H01H H 0.3479 0.7462 0.6394 0.063 Uiso 1 1 calc R . . . .
C018 C 0.8589(9) 0.6375(5) 0.7258(5) 0.071(6) Uani 1 1 d . U . . .
C01I C 0.9296(10) 0.6357(5) 0.7093(5) 0.071(5) Uani 1 1 d G U . . .
H01I H 0.9496 0.6090 0.7027 0.086 Uiso 1 1 calc R . . . .
C02G C 0.9706(10) 0.6738(6) 0.7028(6) 0.090(6) Uani 1 1 d G U . . .
H02G H 1.0180 0.6726 0.6918 0.108 Uiso 1 1 calc R . . . .
C8 C 0.9408(12) 0.7138(5) 0.7127(6) 0.110(7) Uani 1 1 d G U . . .
H8 H 0.9683 0.7393 0.7083 0.133 Uiso 1 1 calc R . . . .
C17 C 0.8701(13) 0.7156(5) 0.7291(6) 0.105(7) Uani 1 1 d G U . . .
H17 H 0.8501 0.7423 0.7357 0.126 Uiso 1 1 calc R . . . .
C02F C 0.8291(10) 0.6775(6) 0.7357(6) 0.087(6) Uani 1 1 d G U . . .
H02F H 0.7817 0.6787 0.7467 0.105 Uiso 1 1 calc R . . . .
C019 C 0.2578(12) 0.7471(7) 0.6962(6) 0.053(5) Uani 1 1 d . U . . .
C01A C 0.3889(14) 0.8202(7) 0.7595(7) 0.057(5) Uani 1 1 d . U . . .
H01J H 0.4015 0.8337 0.7387 0.069 Uiso 1 1 calc R . . . .
C01B C 0.4520(16) 0.7652(7) 0.6201(6) 0.059(6) Uani 1 1 d . U . . .
H01K H 0.5106 0.7617 0.6270 0.071 Uiso 1 1 calc R . . . .
H01L H 0.4401 0.7958 0.6162 0.071 Uiso 1 1 calc R . . . .
C01C C 0.3482(13) 0.7580(7) 0.7893(6) 0.052(5) Uani 1 1 d . U . . .
H01M H 0.3350 0.7286 0.7886 0.062 Uiso 1 1 calc R . . . .
C01D C 0.6245(14) 0.5062(8) 0.5433(6) 0.057(5) Uani 1 1 d . U . . .
H01N H 0.5894 0.5300 0.5424 0.069 Uiso 1 1 calc R . . . .
C01E C 0.3668(13) 0.7785(6) 0.7579(6) 0.049(4) Uani 1 1 d . U . . .
C01F C 0.1454(15) 0.7154(9) 0.6551(7) 0.073(6) Uani 1 1 d . U . . .
H01O H 0.1233 0.6919 0.6415 0.087 Uiso 1 1 calc R . . . .
C01G C 0.2247(13) 0.7141(8) 0.6747(7) 0.060(5) Uani 1 1 d . U . . .
H01P H 0.2562 0.6893 0.6729 0.072 Uiso 1 1 calc R . . . .
C01H C 0.0921(14) 0.5816(8) 0.4972(6) 0.055(5) Uani 1 1 d . U . . .
H01Q H 0.0560 0.5975 0.4810 0.066 Uiso 1 1 calc R . . . .
C01J C 0.3699(15) 0.8229(7) 0.8218(7) 0.063(5) Uani 1 1 d . U . . .
H01R H 0.3685 0.8385 0.8430 0.075 Uiso 1 1 calc R . . . .
C01K C 0.6040(15) 0.4696(8) 0.5206(7) 0.065(6) Uani 1 1 d . U . . .
H01S H 0.5573 0.4700 0.5036 0.078 Uiso 1 1 calc R . . . .
C01L C 0.2058(14) 0.5790(7) 0.5449(6) 0.057(5) Uani 1 1 d . U . . .
H01T H 0.2447 0.5932 0.5611 0.068 Uiso 1 1 calc R . . . .
C01M C 0.2705(13) 0.4489(6) 0.7564(7) 0.051(4) Uani 1 1 d . U . . .
C01N C 0.2024(17) 0.4197(8) 0.8153(8) 0.072(6) Uani 1 1 d . U . . .
H01U H 0.1801 0.4095 0.8353 0.086 Uiso 1 1 calc R . . . .
C01O C 0.9601(14) 0.5448(7) 0.8443(6) 0.056(5) Uani 1 1 d . U . . .
H01V H 0.9909 0.5361 0.8658 0.067 Uiso 1 1 calc R . . . .
C01P C 0.2032(14) 0.5333(7) 0.5436(6) 0.052(5) Uani 1 1 d . U . . .
C01Q C 0.1511(16) 0.4257(7) 0.7834(8) 0.068(6) Uani 1 1 d . U . . .
H01W H 0.0948 0.4209 0.7814 0.082 Uiso 1 1 calc R . . . .
C01R C 0.2758(17) 0.4490(8) 0.5567(7) 0.067(6) Uani 1 1 d . U . . .
C01S C 0.6988(14) 0.5061(7) 0.5670(5) 0.051(5) Uani 1 1 d . U . . .
C01T C 0.4807(14) 0.7521(8) 0.5482(8) 0.069(6) Uani 1 1 d . U . . .
C01U C 0.2320(15) 0.5019(8) 0.6165(6) 0.060(5) Uani 1 1 d . U . . .
H01X H 0.2164 0.5309 0.6232 0.072 Uiso 1 1 calc R . . . .
H01Y H 0.1829 0.4841 0.6126 0.072 Uiso 1 1 calc R . . . .
C01V C 0.3174(16) 0.4435(8) 0.7904(7) 0.064(5) Uani 1 1 d . U . . .
H01Z H 0.3728 0.4509 0.7933 0.077 Uiso 1 1 calc R . . . .
C01W C 0.7273(15) 0.4323(8) 0.5474(7) 0.065(6) Uani 1 1 d . U . . .
H01 H 0.7619 0.4083 0.5485 0.078 Uiso 1 1 calc R . . . .
C01X C 0.3936(16) 0.8440(7) 0.7910(7) 0.069(6) Uani 1 1 d . U . . .
H0AA H 0.4117 0.8727 0.7920 0.083 Uiso 1 1 calc R . . . .
C01Y C 0.3149(9) 0.7535(6) 0.5636(7) 0.082(7) Uani 1 1 d . U . . .
C13 C 0.2972(12) 0.7975(6) 0.5587(9) 0.151(11) Uani 1 1 d G U . . .
H13 H 0.3389 0.8181 0.5630 0.182 Uiso 1 1 calc R . . . .
C1AA C 0.2172(14) 0.8108(6) 0.5472(10) 0.176(13) Uani 1 1 d G U . . .
H1AA H 0.2054 0.8403 0.5439 0.211 Uiso 1 1 calc R . . . .
C18 C 0.1549(10) 0.7802(8) 0.5407(9) 0.150(12) Uani 1 1 d G U . . .
H18 H 0.1014 0.7891 0.5331 0.180 Uiso 1 1 calc R . . . .
C24 C 0.1726(10) 0.7362(7) 0.5457(9) 0.133(11) Uani 1 1 d G U . . .
H24 H 0.1309 0.7157 0.5414 0.160 Uiso 1 1 calc R . . . .
C5 C 0.2526(12) 0.7229(5) 0.5572(8) 0.122(10) Uani 1 1 d G U . . .
H5 H 0.2644 0.6934 0.5605 0.147 Uiso 1 1 calc R . . . .
C01Z C 0.9445(16) 0.5772(9) 0.5615(7) 0.072(6) Uani 1 1 d . U . . .
H2AA H 0.9838 0.5609 0.5518 0.087 Uiso 1 1 calc R . . . .
C020 C 0.1444(13) 0.5121(8) 0.5190(6) 0.055(5) Uani 1 1 d . U . . .
H020 H 0.1425 0.4819 0.5176 0.066 Uiso 1 1 calc R . . . .
C021 C 0.8767(15) 0.5576(9) 0.5674(7) 0.068(6) Uani 1 1 d . U . . .
H021 H 0.8710 0.5280 0.5623 0.082 Uiso 1 1 calc R . . . .
C022 C 0.0881(15) 0.5380(8) 0.4965(7) 0.061(5) Uani 1 1 d . U . . .
H022 H 0.0472 0.5245 0.4808 0.073 Uiso 1 1 calc R . . . .
C023 C 0.2844(17) 0.4281(8) 0.8187(8) 0.070(5) Uani 1 1 d . U . . .
H023 H 0.3173 0.4232 0.8405 0.084 Uiso 1 1 calc R . . . .
C024 C 0.3712(11) 0.4130(4) 0.7075(6) 0.069(5) Uani 1 1 d . U . . .
C02A C 0.3272(10) 0.3743(5) 0.7075(7) 0.094(8) Uani 1 1 d G U . . .
H02A H 0.2768 0.3739 0.7161 0.113 Uiso 1 1 calc R . . . .
C7 C 0.3586(13) 0.3364(5) 0.6945(9) 0.133(11) Uani 1 1 d G U . . .
H7 H 0.3291 0.3105 0.6944 0.160 Uiso 1 1 calc R . . . .
C0AA C 0.4339(15) 0.3370(6) 0.6816(10) 0.181(12) Uani 1 1 d G U . . .
H0AB H 0.4549 0.3116 0.6729 0.217 Uiso 1 1 calc R . . . .
C19 C 0.4779(13) 0.3756(8) 0.6817(10) 0.187(13) Uani 1 1 d G U . . .
H19 H 0.5283 0.3760 0.6730 0.224 Uiso 1 1 calc R . . . .
C02J C 0.4466(12) 0.4136(6) 0.6946(8) 0.142(11) Uani 1 1 d G U . . .
H02J H 0.4760 0.4394 0.6947 0.170 Uiso 1 1 calc R . . . .
C025 C 0.6546(14) 0.4330(8) 0.5242(6) 0.061(6) Uani 1 1 d . U . . .
H025 H 0.6388 0.4083 0.5107 0.073 Uiso 1 1 calc R . . . .
C026 C 0.1476(17) 0.6032(8) 0.5211(7) 0.072(6) Uani 1 1 d . U . . .
H026 H 0.1477 0.6334 0.5218 0.086 Uiso 1 1 calc R . . . .
C027 C 0.2128(16) 0.7865(9) 0.6980(10) 0.098(9) Uani 1 1 d . U . . .
H027 H 0.2332 0.8093 0.7129 0.118 Uiso 1 1 calc R . . . .
C028 C 0.8289(18) 0.6234(8) 0.5888(8) 0.074(6) Uani 1 1 d . U . . .
H028 H 0.7901 0.6397 0.5989 0.088 Uiso 1 1 calc R . . . .
C029 C 0.2245(16) 0.4188(8) 0.5649(8) 0.075(6) Uani 1 1 d . U . . .
H029 H 0.1884 0.4259 0.5811 0.090 Uiso 1 1 calc R . . . .
C02B C 0.222(2) 0.3775(9) 0.5507(10) 0.094(8) Uani 1 1 d . U . . .
H02B H 0.1873 0.3560 0.5578 0.113 Uiso 1 1 calc R . . . .
C02C C 0.4951(18) 0.7955(9) 0.5391(8) 0.078(6) Uani 1 1 d . U . . .
H02C H 0.4730 0.8170 0.5524 0.094 Uiso 1 1 calc R . . . .
C02D C 0.960(2) 0.6188(10) 0.5686(8) 0.087(7) Uani 1 1 d . U . . .
H02D H 1.0095 0.6319 0.5649 0.105 Uiso 1 1 calc R . . . .
C02E C 0.1039(17) 0.7525(11) 0.6571(10) 0.107(9) Uani 1 1 d . U . . .
H02E H 0.0505 0.7534 0.6452 0.128 Uiso 1 1 calc R . . . .
C02H C 0.898(2) 0.6416(9) 0.5819(10) 0.094(8) Uani 1 1 d . U . . .
H02H H 0.9048 0.6713 0.5862 0.113 Uiso 1 1 calc R . . . .
C02I C 0.333(2) 0.4382(9) 0.5335(8) 0.095(8) Uani 1 1 d . U . . .
H02I H 0.3320 0.4612 0.5157 0.114 Uiso 1 1 calc R . . . .
H02K H 0.3868 0.4382 0.5474 0.114 Uiso 1 1 calc R . . . .
C02L C 0.517(2) 0.7197(11) 0.5283(11) 0.115(9) Uani 1 1 d . U . . .
H02L H 0.5066 0.6903 0.5313 0.138 Uiso 1 1 calc R . . . .
C02M C 0.538(2) 0.8092(11) 0.5125(10) 0.097(8) Uani 1 1 d . U . . .
H02M H 0.5407 0.8383 0.5061 0.117 Uiso 1 1 calc R . . . .
C4 C 0.579(2) 0.7769(13) 0.4953(12) 0.122(9) Uani 1 1 d . U . . .
H4 H 0.6121 0.7850 0.4780 0.146 Uiso 1 1 calc R . . . .
C6 C 0.322(3) 0.3991(10) 0.5154(10) 0.108(9) Uani 1 1 d . U . . .
H6 H 0.3512 0.3937 0.4962 0.129 Uiso 1 1 calc R . . . .
C9 C 0.274(2) 0.3702(10) 0.5248(10) 0.105(8) Uani 1 1 d . U . . .
H9 H 0.2732 0.3430 0.5139 0.126 Uiso 1 1 calc R . . . .
C11 C 0.1331(18) 0.7898(12) 0.6753(11) 0.128(11) Uani 1 1 d . U . . .
H11 H 0.1035 0.8157 0.6733 0.153 Uiso 1 1 calc R . . . .
C16 C 0.572(3) 0.7339(13) 0.5034(13) 0.141(10) Uani 1 1 d . U . . .
H16 H 0.6028 0.7133 0.4928 0.169 Uiso 1 1 calc R . . . .

loop_
_atom_site_aniso_label
_atom_site_aniso_U_11
_atom_site_aniso_U_22
_atom_site_aniso_U_33
_atom_site_aniso_U_23
_atom_site_aniso_U_13
_atom_site_aniso_U_12
Pt00 0.0341(6) 0.0201(5) 0.0381(6) 0.000 0.0021(4) 0.000
Ag1 0.0193(5) 0.0095(5) 0.0256(6) 0.0004(4) 0.0013(4) -0.0002(4)
Ag2 0.0232(6) 0.0066(5) 0.0287(6) 0.0004(4) -0.0017(5) 0.0012(4)
Ag3 0.0202(5) 0.0075(5) 0.0284(6) -0.0014(4) 0.0021(4) -0.0016(4)
Ag4 0.0388(7) 0.0255(7) 0.0413(8) -0.0008(6) 0.0003(6) -0.0018(6)
Ag5 0.0405(8) 0.0258(7) 0.0422(8) 0.0022(6) 0.0020(6) -0.0023(5)
Ag6 0.0388(7) 0.0261(7) 0.0420(8) -0.0019(6) 0.0049(6) -0.0009(5)
Sb00 0.0446(7) 0.0300(7) 0.0482(8) 0.0007(5) -0.0032(6) -0.0029(5)
Ag7 0.0528(9) 0.0396(8) 0.0509(9) 0.0005(7) 0.0013(7) 0.0055(7)
Ag8 0.0532(10) 0.0509(10) 0.0656(11) -0.0123(8) 0.0069(8) -0.0082(8)
Ag0B 0.0744(12) 0.0359(9) 0.0711(12) -0.0042(8) -0.0053(9) 0.0002(8)
Cl00 0.061(3) 0.041(3) 0.045(3) 0.005(2) 0.007(2) -0.002(2)
P00D 0.038(3) 0.030(2) 0.038(3) 0.004(2) 0.003(2) -0.001(2)
Cl1 0.056(3) 0.053(3) 0.045(3) -0.008(2) 0.007(2) 0.003(2)
P00F 0.049(3) 0.024(2) 0.047(3) -0.002(2) -0.007(2) 0.000(2)
P00G 0.041(3) 0.029(3) 0.053(3) -0.004(2) 0.010(2) -0.009(2)
Cl2 0.053(3) 0.039(3) 0.058(3) -0.009(2) -0.005(2) 0.001(2)
P00I 0.052(3) 0.033(3) 0.038(3) -0.001(2) 0.005(2) 0.004(2)
Cl3 0.069(3) 0.042(3) 0.048(3) 0.000(2) -0.010(3) 0.001(2)
P00K 0.057(3) 0.038(3) 0.056(3) 0.000(2) -0.002(3) -0.012(2)
P00L 0.056(3) 0.044(3) 0.060(4) -0.011(3) -0.002(3) -0.007(3)
F00M 0.053(7) 0.042(7) 0.063(8) -0.001(6) -0.001(6) -0.002(5)
F00N 0.047(7) 0.034(6) 0.090(10) 0.001(6) 0.001(6) 0.001(5)
F00O 0.044(6) 0.035(6) 0.083(9) 0.006(6) 0.002(6) 0.002(5)
F00P 0.064(8) 0.051(8) 0.077(9) -0.001(7) -0.012(7) -0.003(6)
F00Q 0.052(7) 0.055(8) 0.075(9) 0.017(7) 0.001(6) -0.005(6)
F00R 0.074(8) 0.041(7) 0.071(9) 0.000(6) 0.001(7) 0.000(6)
C00S 0.042(10) 0.026(8) 0.044(8) -0.001(7) 0.006(7) -0.002(7)
C00T 0.050(11) 0.036(10) 0.037(9) 0.000(7) 0.013(8) -0.008(8)
C00U 0.038(10) 0.031(10) 0.050(9) 0.001(8) 0.013(8) 0.009(8)
C00V 0.059(12) 0.020(9) 0.043(9) 0.011(7) -0.001(9) -0.007(8)
C00W 0.046(10) 0.027(9) 0.044(8) -0.002(7) 0.002(8) 0.002(7)
C00X 0.026(9) 0.041(10) 0.056(9) 0.008(7) 0.001(7) -0.009(7)
C00Y 0.064(12) 0.038(11) 0.042(9) -0.003(7) 0.001(8) 0.022(9)
C00Z 0.061(11) 0.053(10) 0.035(10) -0.007(9) 0.010(9) -0.001(8)
C010 0.065(13) 0.057(12) 0.044(9) -0.009(9) -0.012(9) 0.009(9)
C011 0.048(11) 0.042(11) 0.060(11) -0.009(9) 0.015(9) 0.004(9)
C012 0.061(12) 0.044(9) 0.060(10) -0.008(8) -0.010(10) -0.010(10)
C013 0.043(11) 0.056(13) 0.063(11) 0.002(10) 0.004(9) -0.020(10)
C014 0.056(11) 0.046(10) 0.048(11) -0.010(8) 0.003(8) 0.013(8)
C015 0.057(9) 0.035(11) 0.106(13) -0.021(11) 0.028(9) -0.016(10)
C016 0.050(12) 0.060(13) 0.061(12) -0.007(10) 0.002(8) -0.018(10)
C017 0.071(13) 0.032(10) 0.048(10) 0.005(8) -0.013(9) -0.008(9)
C018 0.041(11) 0.072(9) 0.101(17) 0.015(12) 0.016(10) 0.006(9)
C01I 0.059(8) 0.080(8) 0.079(10) 0.020(8) 0.021(7) -0.010(7)
C02G 0.082(9) 0.081(9) 0.109(11) 0.017(8) 0.023(8) -0.020(7)
C8 0.105(10) 0.093(8) 0.136(11) 0.011(8) 0.024(8) -0.007(8)
C17 0.102(10) 0.087(9) 0.127(11) 0.009(8) 0.020(8) -0.006(7)
C02F 0.084(9) 0.073(9) 0.105(11) 0.004(8) 0.013(8) 0.004(7)
C019 0.031(9) 0.049(11) 0.073(14) -0.005(9) -0.017(9) 0.013(7)
C01A 0.067(13) 0.031(8) 0.064(10) 0.001(8) -0.024(10) -0.003(9)
C01B 0.092(16) 0.034(11) 0.047(11) -0.012(9) -0.001(10) -0.024(11)
C01C 0.050(11) 0.042(10) 0.057(10) -0.007(7) -0.018(9) -0.010(9)
C01D 0.060(11) 0.056(11) 0.052(12) -0.010(9) -0.009(9) 0.016(9)
C01E 0.053(11) 0.030(8) 0.056(9) -0.003(7) -0.021(9) -0.002(8)
C01F 0.056(12) 0.088(14) 0.067(15) -0.016(12) -0.015(10) -0.002(10)
C01G 0.041(10) 0.057(11) 0.080(15) -0.016(10) -0.003(9) -0.003(8)
C01H 0.053(11) 0.059(9) 0.053(12) -0.004(9) 0.005(8) 0.006(9)
C01J 0.074(14) 0.037(9) 0.072(11) -0.015(8) -0.011(11) 0.013(10)
C01K 0.065(13) 0.054(12) 0.070(14) -0.017(10) -0.013(10) 0.019(9)
C01L 0.062(12) 0.042(9) 0.062(13) -0.015(9) -0.002(9) -0.008(9)
C01M 0.049(9) 0.031(10) 0.078(10) 0.000(10) 0.024(9) 0.003(8)
C01N 0.083(12) 0.044(12) 0.102(13) -0.019(12) 0.056(11) -0.006(11)
C01O 0.058(12) 0.060(12) 0.046(8) 0.016(9) -0.006(9) 0.011(9)
C01P 0.059(11) 0.047(9) 0.052(11) -0.009(9) 0.009(8) -0.010(9)
C01Q 0.068(12) 0.025(10) 0.119(15) -0.030(11) 0.039(9) -0.030(10)
C01R 0.080(15) 0.040(10) 0.077(15) -0.010(10) -0.001(11) -0.004(9)
C01S 0.064(12) 0.049(10) 0.038(10) 0.001(8) -0.006(8) 0.014(9)
C01T 0.049(12) 0.047(10) 0.113(18) -0.008(10) 0.015(11) -0.004(10)
C01U 0.064(13) 0.061(14) 0.055(11) -0.005(10) 0.008(10) -0.011(11)
C01V 0.063(11) 0.056(13) 0.077(12) 0.005(11) 0.023(8) 0.000(11)
C01W 0.061(12) 0.054(11) 0.073(14) -0.022(10) -0.018(10) 0.014(10)
C01X 0.094(16) 0.028(10) 0.075(12) -0.001(7) -0.025(12) 0.003(10)
C01Y 0.060(12) 0.066(12) 0.12(2) 0.028(15) 0.019(13) -0.004(9)
C13 0.081(14) 0.079(13) 0.29(3) 0.06(2) 0.00(2) 0.012(13)
C1AA 0.081(16) 0.106(17) 0.33(3) 0.06(3) 0.00(2) 0.023(12)
C18 0.076(15) 0.121(19) 0.25(3) 0.01(3) 0.02(2) 0.016(13)
C24 0.065(12) 0.112(16) 0.21(3) -0.03(2) -0.014(19) 0.010(13)
C5 0.070(14) 0.089(15) 0.20(3) -0.01(2) -0.026(19) -0.008(10)
C01Z 0.073(12) 0.083(12) 0.067(14) -0.010(13) 0.034(12) -0.023(11)
C020 0.056(12) 0.049(10) 0.058(12) -0.005(9) 0.001(9) -0.018(8)
C021 0.064(12) 0.073(12) 0.075(15) -0.011(12) 0.035(11) -0.009(9)
C022 0.058(12) 0.059(10) 0.064(13) -0.014(10) -0.002(9) -0.006(9)
C023 0.080(11) 0.060(14) 0.076(11) -0.002(11) 0.032(10) 0.009(12)
C024 0.069(9) 0.056(8) 0.090(10) -0.006(8) 0.033(8) -0.016(7)
C02A 0.071(14) 0.041(11) 0.18(2) -0.021(14) 0.063(15) -0.009(9)
C7 0.107(18) 0.042(11) 0.27(3) -0.016(17) 0.10(2) 0.005(12)
C0AA 0.12(2) 0.084(15) 0.37(3) -0.06(2) 0.13(2) 0.000(15)
C19 0.12(2) 0.096(18) 0.37(4) -0.05(2) 0.14(2) -0.011(15)
C02J 0.113(18) 0.073(14) 0.27(3) -0.02(2) 0.120(19) -0.025(14)
C025 0.060(12) 0.065(12) 0.054(12) -0.024(10) -0.009(9) 0.026(10)
C026 0.088(16) 0.054(11) 0.068(14) -0.013(10) -0.010(11) -0.001(10)
C027 0.061(13) 0.073(14) 0.15(2) -0.047(14) -0.046(13) 0.034(11)
C028 0.095(14) 0.045(10) 0.088(16) 0.008(11) 0.040(13) -0.012(10)
C029 0.065(14) 0.051(11) 0.104(18) -0.010(11) -0.008(11) -0.006(10)
C02B 0.112(19) 0.048(11) 0.12(2) -0.006(13) 0.008(14) -0.017(13)
C02C 0.090(16) 0.053(10) 0.092(17) -0.004(12) 0.014(12) -0.016(12)
C02D 0.098(16) 0.080(13) 0.092(17) 0.008(14) 0.041(14) -0.026(12)
C02E 0.057(14) 0.121(18) 0.13(2) -0.032(17) -0.050(14) 0.026(11)
C02H 0.112(17) 0.048(12) 0.13(2) 0.016(13) 0.043(16) -0.019(10)
C02I 0.16(2) 0.056(13) 0.080(17) -0.009(12) 0.045(14) -0.008(14)
C02L 0.12(2) 0.067(12) 0.17(2) 0.003(15) 0.088(17) 0.013(15)
C02M 0.095(19) 0.079(14) 0.12(2) 0.003(14) 0.029(14) -0.028(14)
C4 0.11(2) 0.106(17) 0.16(2) 0.004(18) 0.071(17) -0.018(17)
C6 0.17(2) 0.063(15) 0.098(19) -0.021(13) 0.039(16) -0.018(15)
C9 0.14(2) 0.059(14) 0.12(2) -0.020(14) 0.016(15) -0.011(13)
C11 0.069(15) 0.123(18) 0.17(2) -0.061(18) -0.061(15) 0.057(13)
C16 0.16(2) 0.103(15) 0.18(3) 0.00(2) 0.112(18) 0.008(19)

loop_
_atom_type_symbol
_atom_type_description
_atom_type_scat_dispersion_real
_atom_type_scat_dispersion_imag
_atom_type_scat_source
C C 0.0181 0.0091 'International Tables Vol C Tables 4.2.6.8 and 6.1.1.4'
H H 0.0000 0.0000 'International Tables Vol C Tables 4.2.6.8 and 6.1.1.4'
Ag Ag 0.1306 4.2820 'International Tables Vol C Tables 4.2.6.8 and 6.1.1.4'
Cl Cl 0.3639 0.7018 'International Tables Vol C Tables 4.2.6.8 and 6.1.1.4'
F F 0.0727 0.0534 'International Tables Vol C Tables 4.2.6.8 and 6.1.1.4'
P P 0.2955 0.4335 'International Tables Vol C Tables 4.2.6.8 and 6.1.1.4'
Pt Pt -4.5932 6.9264 'International Tables Vol C Tables 4.2.6.8 and 6.1.1.4'
Sb Sb -0.0562 5.8946 'International Tables Vol C Tables 4.2.6.8 and 6.1.1.4'

loop_
_geom_angle_atom_site_label_1
_geom_angle_atom_site_label_2
_geom_angle_atom_site_label_3
_geom_angle
_geom_angle_site_symmetry_1
_geom_angle_site_symmetry_3
_geom_angle_publ_flag
Ag1 Pt00 Ag1 179.84(6) 2_656 . ?
Ag1 Pt00 Ag2 116.07(4) . . ?
Ag1 Pt00 Ag2 63.78(3) 2_656 . ?
Ag1 Pt00 Ag2 63.78(3) . 2_656 ?
Ag1 Pt00 Ag2 116.07(4) 2_656 2_656 ?
Ag1 Pt00 Ag4 116.75(4) 2_656 2_656 ?
Ag1 Pt00 Ag4 63.25(4) . 2_656 ?
Ag1 Pt00 Ag4 116.75(4) . . ?
Ag1 Pt00 Ag4 63.25(4) 2_656 . ?
Ag1 Pt00 Ag5 62.87(4) 2_656 2_656 ?
Ag1 Pt00 Ag5 117.04(4) . 2_656 ?
Ag1 Pt00 Ag5 117.03(4) 2_656 . ?
Ag1 Pt00 Ag5 62.87(4) . . ?
Ag1 Pt00 Ag6 65.60(4) 2_656 2_656 ?
Ag1 Pt00 Ag6 65.60(4) . . ?
Ag1 Pt00 Ag6 114.50(4) 2_656 . ?
Ag1 Pt00 Ag6 114.50(4) . 2_656 ?
Ag2 Pt00 Ag2 62.70(5) 2_656 . ?
Ag2 Pt00 Ag4 62.71(4) . . ?
Ag2 Pt00 Ag4 115.60(4) . 2_656 ?
Ag2 Pt00 Ag4 62.71(4) 2_656 2_656 ?
Ag2 Pt00 Ag4 115.60(4) 2_656 . ?
Ag2 Pt00 Ag5 64.16(4) . . ?
Ag2 Pt00 Ag5 64.17(4) 2_656 2_656 ?
Ag2 Pt00 Ag5 64.37(4) 2_656 . ?
Ag2 Pt00 Ag5 64.37(4) . 2_656 ?
Ag2 Pt00 Ag6 118.25(4) 2_656 . ?
Ag2 Pt00 Ag6 115.31(4) 2_656 2_656 ?
Ag2 Pt00 Ag6 115.31(4) . . ?
Ag2 Pt00 Ag6 118.25(4) . 2_656 ?
Ag3 Pt00 Ag1 62.74(3) . 2_656 ?
Ag3 Pt00 Ag1 117.41(4) . . ?
Ag3 Pt00 Ag1 62.74(3) 2_656 . ?
Ag3 Pt00 Ag1 117.41(4) 2_656 2_656 ?
Ag3 Pt00 Ag2 116.74(3) . . ?
Ag3 Pt00 Ag2 178.61(3) 2_656 . ?
Ag3 Pt00 Ag2 116.75(3) 2_656 2_656 ?
Ag3 Pt00 Ag2 178.62(3) . 2_656 ?
Ag3 Pt00 Ag3 63.84(5) . 2_656 ?
Ag3 Pt00 Ag4 64.69(4) 2_656 2_656 ?
Ag3 Pt00 Ag4 116.99(4) . 2_656 ?
Ag3 Pt00 Ag4 116.99(4) 2_656 . ?
Ag3 Pt00 Ag4 64.69(4) . . ?
Ag3 Pt00 Ag5 114.46(4) 2_656 . ?
Ag3 Pt00 Ag5 116.68(4) . . ?
Ag3 Pt00 Ag5 114.46(4) . 2_656 ?
Ag3 Pt00 Ag5 116.68(4) 2_656 2_656 ?
Ag3 Pt00 Ag6 63.12(4) . . ?
Ag3 Pt00 Ag6 63.69(4) . 2_656 ?
Ag3 Pt00 Ag6 63.12(4) 2_656 2_656 ?
Ag3 Pt00 Ag6 63.69(4) 2_656 . ?
Ag4 Pt00 Ag4 178.23(7) . 2_656 ?
Ag4 Pt00 Ag5 62.90(4) 2_656 2_656 ?
Ag4 Pt00 Ag5 116.10(4) 2_656 . ?
Ag4 Pt00 Ag5 116.10(4) . 2_656 ?
Ag4 Pt00 Ag5 62.90(4) . . ?
Ag4 Pt00 Ag6 118.97(4) . 2_656 ?
Ag4 Pt00 Ag6 62.09(4) 2_656 2_656 ?
Ag4 Pt00 Ag6 62.09(4) . . ?
Ag4 Pt00 Ag6 118.97(4) 2_656 . ?
Ag5 Pt00 Ag5 118.89(6) 2_656 . ?
Ag5 Pt00 Ag6 177.31(4) 2_656 . ?
Ag5 Pt00 Ag6 62.45(4) . . ?
Ag5 Pt00 Ag6 177.32(4) . 2_656 ?
Ag5 Pt00 Ag6 62.45(4) 2_656 2_656 ?
Ag6 Pt00 Ag6 116.33(6) 2_656 . ?
Pt00 Ag1 Ag2 58.13(3) . 2_656 ?
Pt00 Ag1 Ag3 58.54(3) . 2_656 ?
Pt00 Ag1 Ag4 58.84(3) . 2_656 ?
Pt00 Ag1 Ag5 59.09(4) . . ?
Pt00 Ag1 Ag6 57.74(3) . . ?
Ag2 Ag1 Ag6 107.14(5) 2_656 . ?
Ag3 Ag1 Ag2 108.48(4) 2_656 2_656 ?
Ag3 Ag1 Ag4 61.73(4) 2_656 2_656 ?
Ag3 Ag1 Ag5 107.94(5) 2_656 . ?
Ag3 Ag1 Ag6 59.67(4) 2_656 . ?
Ag4 Ag1 Ag2 59.42(4) 2_656 2_656 ?
Ag4 Ag1 Ag6 108.68(5) 2_656 . ?
Ag5 Ag1 Ag2 61.17(4) . 2_656 ?
Ag5 Ag1 Ag4 109.28(5) . 2_656 ?
Ag5 Ag1 Ag6 58.69(4) . . ?
P00D Ag1 Pt00 173.51(12) . . ?
P00D Ag1 Ag2 128.28(12) . 2_656 ?
P00D Ag1 Ag3 115.60(12) . 2_656 ?
P00D Ag1 Ag4 122.07(13) . 2_656 ?
P00D Ag1 Ag5 123.54(12) . . ?
P00D Ag1 Ag6 117.60(12) . . ?
Pt00 Ag2 Ag1 58.09(3) . 2_656 ?
Pt00 Ag2 Ag2 58.65(2) . 2_656 ?
Pt00 Ag2 Ag4 59.10(3) . . ?
Pt00 Ag2 Ag5 58.41(3) . . ?
Pt00 Ag2 Ag5 58.30(3) . 2_656 ?
Ag1 Ag2 Ag5 59.05(4) 2_656 2_656 ?
Ag1 Ag2 Ag5 107.61(4) 2_656 . ?
Ag2 Ag2 Ag1 107.99(4) 2_656 2_656 ?
Ag2 Ag2 Ag4 109.20(4) 2_656 . ?
Ag2 Ag2 Ag5 60.75(5) 2_656 2_656 ?
Ag2 Ag2 Ag5 61.04(5) 2_656 . ?
Ag4 Ag2 Ag1 60.16(4) . 2_656 ?
Ag4 Ag2 Ag5 59.82(4) . . ?
Ag4 Ag2 Ag5 108.16(5) . 2_656 ?
Ag5 Ag2 Ag5 108.94(5) . 2_656 ?
P00F Ag2 Pt00 173.32(13) . . ?
P00F Ag2 Ag1 128.29(14) . 2_656 ?
P00F Ag2 Ag2 115.03(12) . 2_656 ?
P00F Ag2 Ag4 124.54(13) . . ?
P00F Ag2 Ag5 121.74(14) . 2_656 ?
P00F Ag2 Ag5 117.46(14) . . ?
Pt00 Ag3 Ag1 58.72(3) . 2_656 ?
Pt00 Ag3 Ag3 58.08(2) . 2_656 ?
Pt00 Ag3 Ag4 58.20(3) . . ?
Pt00 Ag3 Ag6 58.80(3) . 2_656 ?
Pt00 Ag3 Ag6 59.10(3) . . ?
Ag1 Ag3 Ag3 109.13(4) 2_656 2_656 ?
Ag1 Ag3 Ag4 59.78(4) 2_656 . ?
Ag1 Ag3 Ag6 107.96(5) 2_656 . ?
Ag1 Ag3 Ag6 62.50(4) 2_656 2_656 ?
Ag3 Ag3 Ag4 107.01(4) 2_656 . ?
Ag3 Ag3 Ag6 59.64(4) 2_656 2_656 ?
Ag6 Ag3 Ag3 60.43(4) . 2_656 ?
Ag6 Ag3 Ag4 109.37(5) 2_656 . ?
Ag6 Ag3 Ag4 58.73(4) . . ?
Ag6 Ag3 Ag6 108.97(5) . 2_656 ?
P00G Ag3 Pt00 172.81(13) . . ?
P00G Ag3 Ag1 114.21(13) . 2_656 ?
P00G Ag3 Ag3 128.49(13) . 2_656 ?
P00G Ag3 Ag4 118.07(14) . . ?
P00G Ag3 Ag6 120.39(14) . 2_656 ?
P00G Ag3 Ag6 125.41(13) . . ?
Pt00 Ag4 Ag1 57.91(3) . 2_656 ?
Pt00 Ag4 Ag2 58.19(4) . . ?
Pt00 Ag4 Ag3 57.11(4) . . ?
Pt00 Ag4 Ag5 58.60(4) . . ?
Pt00 Ag4 Ag6 59.05(4) . . ?
Ag1 Ag4 Ag3 58.50(4) 2_656 . ?
Ag1 Ag4 Ag5 108.86(5) 2_656 . ?
Ag2 Ag4 Ag1 60.42(4) . 2_656 ?
Ag2 Ag4 Ag3 106.72(5) . . ?
Ag2 Ag4 Ag5 61.14(4) . . ?
Ag5 Ag4 Ag3 106.89(5) . . ?
Ag6 Ag4 Ag1 107.60(5) . 2_656 ?
Ag6 Ag4 Ag2 108.95(5) . . ?
Ag6 Ag4 Ag3 59.57(4) . . ?
Ag6 Ag4 Ag5 60.00(5) . . ?
Cl3 Ag4 Pt00 165.69(15) . . ?
Cl3 Ag4 Ag1 131.90(15) . 2_656 ?
Cl3 Ag4 Ag2 114.79(13) . . ?
Cl3 Ag4 Ag3 135.22(14) . . ?
Cl3 Ag4 Ag5 107.24(15) . . ?
Cl3 Ag4 Ag6 117.64(15) . . ?
Pt00 Ag5 Ag1 58.04(3) . . ?
Pt00 Ag5 Ag2 57.32(4) . 2_656 ?
Pt00 Ag5 Ag2 57.43(4) . . ?
Pt00 Ag5 Ag4 58.50(4) . . ?
Pt00 Ag5 Ag6 58.82(4) . . ?
Ag1 Ag5 Ag2 59.77(4) . 2_656 ?
Ag1 Ag5 Ag2 106.53(5) . . ?
Ag1 Ag5 Ag4 108.91(5) . . ?
Ag2 Ag5 Ag2 58.21(4) . 2_656 ?
Ag4 Ag5 Ag2 106.29(5) . 2_656 ?
Ag4 Ag5 Ag2 59.04(4) . . ?
Ag6 Ag5 Ag1 62.61(4) . . ?
Ag6 Ag5 Ag2 109.10(5) . 2_656 ?
Ag6 Ag5 Ag2 106.84(5) . . ?
Ag6 Ag5 Ag4 59.45(4) . . ?
Cl00 Ag5 Pt00 166.56(13) . . ?
Cl00 Ag5 Ag1 121.32(13) . . ?
Cl00 Ag5 Ag2 135.47(13) . 2_656 ?
Cl00 Ag5 Ag2 129.65(13) . . ?
Cl00 Ag5 Ag4 113.18(13) . . ?
Cl00 Ag5 Ag6 108.22(13) . . ?
Pt00 Ag6 Ag1 56.67(3) . . ?
Pt00 Ag6 Ag3 57.78(4) . . ?
Pt00 Ag6 Ag3 57.51(4) . 2_656 ?
Pt00 Ag6 Ag4 58.86(4) . . ?
Pt00 Ag6 Ag5 58.74(4) . . ?
Ag3 Ag6 Ag1 105.68(5) . . ?
Ag3 Ag6 Ag1 57.83(4) 2_656 . ?
Ag3 Ag6 Ag3 59.94(4) . 2_656 ?
Ag4 Ag6 Ag1 106.71(5) . . ?
Ag4 Ag6 Ag3 61.70(4) . . ?
Ag4 Ag6 Ag3 108.96(5) . 2_656 ?
Ag4 Ag6 Ag5 60.55(4) . . ?
Ag5 Ag6 Ag1 58.70(4) . . ?
Ag5 Ag6 Ag3 108.98(5) . . ?
Ag5 Ag6 Ag3 106.43(5) . 2_656 ?
Cl1 Ag6 Pt00 162.16(14) . . ?
Cl1 Ag6 Ag1 136.75(14) . . ?
Cl1 Ag6 Ag3 115.82(14) . . ?
Cl1 Ag6 Ag3 136.59(14) . 2_656 ?
Cl1 Ag6 Ag4 103.30(14) . . ?
Cl1 Ag6 Ag5 114.52(14) . . ?
F00M Sb00 F00N 90.9(5) . . ?
F00M Sb00 F00O 89.7(5) . . ?
F00N Sb00 F00O 89.9(5) . . ?
F00P Sb00 F00M 177.9(6) . . ?
F00P Sb00 F00N 89.8(6) . . ?
F00P Sb00 F00O 88.3(6) . . ?
F00Q Sb00 F00M 89.9(5) . . ?
F00Q Sb00 F00N 88.9(6) . . ?
F00Q Sb00 F00O 178.7(6) . . ?
F00Q Sb00 F00P 92.1(6) . . ?
F00R Sb00 F00M 89.5(5) . . ?
F00R Sb00 F00N 179.0(6) . . ?
F00R Sb00 F00O 91.0(5) . . ?
F00R Sb00 F00P 89.8(6) . . ?
F00R Sb00 F00Q 90.2(6) . . ?
Cl00 Ag7 Cl2 99.55(17) . . ?
P00I Ag7 Cl00 136.87(19) . . ?
P00I Ag7 Cl2 121.97(18) . . ?
Cl1 Ag8 Cl2 96.64(18) . . ?
P00L Ag8 Cl1 132.9(2) . . ?
P00L Ag8 Cl2 129.6(2) . . ?
Cl3 Ag0B Cl2 100.65(18) . . ?
P00K Ag0B Cl2 125.5(2) . . ?
P00K Ag0B Cl3 129.9(2) . . ?
Ag5 Cl00 Ag7 105.60(18) . . ?
C00U P00D Ag1 110.1(6) . . ?
C00W P00D Ag1 114.6(7) . . ?
C00W P00D C00U 105.3(9) . . ?
C00W P00D C018 104.5(9) . . ?
C018 P00D Ag1 117.6(6) . . ?
C018 P00D C00U 103.6(9) . . ?
Ag6 Cl1 Ag8 113.8(2) . . ?
C00V P00F Ag2 114.1(7) . . ?
C00V P00F C01E 106.7(10) . . ?
C019 P00F Ag2 117.7(7) . . ?
C019 P00F C00V 101.5(10) . . ?
C019 P00F C01E 105.1(10) . . ?
C01E P00F Ag2 110.7(7) . . ?
C013 P00G Ag3 110.6(7) . . ?
C01M P00G Ag3 112.3(7) . . ?
C01M P00G C013 106.5(10) . . ?
C024 P00G Ag3 118.7(6) . . ?
C024 P00G C013 104.2(11) . . ?
C024 P00G C01M 103.5(9) . . ?
Ag8 Cl2 Ag7 93.61(18) . . ?
Ag0B Cl2 Ag7 89.25(17) . . ?
Ag0B Cl2 Ag8 92.87(19) . . ?
C00Z P00I Ag7 117.2(7) . . ?
C00Z P00I C011 101.6(10) . . ?
C011 P00I Ag7 110.1(7) . . ?
C01S P00I Ag7 115.5(7) . . ?
C01S P00I C00Z 107.2(10) . . ?
C01S P00I C011 103.4(9) . . ?
Ag4 Cl3 Ag0B 108.9(2) . . ?
C01B P00K Ag0B 109.6(8) . . ?
C01T P00K Ag0B 117.9(8) . . ?
C01T P00K C01B 103.9(12) . . ?
C01T P00K C01Y 107.2(12) . . ?
C01Y P00K Ag0B 112.4(6) . . ?
C01Y P00K C01B 104.7(12) . . ?
C01P P00L Ag8 117.1(7) . . ?
C01P P00L C01U 103.0(11) . . ?
C01R P00L Ag8 118.3(9) . . ?
C01R P00L C01P 102.9(11) . . ?
C01R P00L C01U 106.1(12) . . ?
C01U P00L Ag8 107.8(8) . . ?
C00W C00S C00X 121.7(19) . . ?
C00U C00T C011 112.0(16) . . ?
C00T C00U P00D 109.3(13) . . ?
C017 C00V P00F 107.2(13) . . ?
C00S C00W P00D 126.7(15) . . ?
C00S C00W C00Y 116.7(18) . . ?
C00Y C00W P00D 116.6(14) . . ?
C01O C00X C00S 122.1(19) . . ?
C010 C00Y C00W 121.0(19) . . ?
C021 C00Z P00I 126.5(19) . . ?
C021 C00Z C028 115(2) . . ?
C028 C00Z P00I 117.6(17) . . ?
C00Y C010 C01O 121(2) . . ?
C00T C011 P00I 110.2(14) . . ?
C01C C012 C01J 120(2) . . ?
C016 C013 P00G 111.1(15) . . ?
C01S C014 C01W 121(2) . . ?
C01M C015 C01Q 123(3) . . ?
C01U C016 C013 111.1(19) . . ?
C01B C017 C00V 114.8(16) . . ?
C01I C018 P00D 124.3(10) . . ?
C01I C018 C02F 120.0 . . ?
C02F C018 P00D 115.6(10) . . ?
C02G C01I C018 120.0 . . ?
C01I C02G C8 120.0 . . ?
C02G C8 C17 120.0 . . ?
C02F C17 C8 120.0 . . ?
C17 C02F C018 120.0 . . ?
C01G C019 P00F 120.4(16) . . ?
C01G C019 C027 119.4(19) . . ?
C027 C019 P00F 119.7(17) . . ?
C01E C01A C01X 122(2) . . ?
C017 C01B P00K 106.4(14) . . ?
C012 C01C C01E 122(2) . . ?
C01S C01D C01K 119(2) . . ?
C01A C01E P00F 124.4(19) . . ?
C01A C01E C01C 119(2) . . ?
C01C C01E P00F 116.7(15) . . ?
C02E C01F C01G 116(2) . . ?
C019 C01G C01F 124(2) . . ?
C022 C01H C026 122(2) . . ?
C012 C01J C01X 120(2) . . ?
C025 C01K C01D 119(2) . . ?
C01P C01L C026 119(2) . . ?
C015 C01M P00G 126(2) . . ?
C015 C01M C01V 118(2) . . ?
C01V C01M P00G 116.1(16) . . ?
C023 C01N C01Q 122(3) . . ?
C00X C01O C010 117.3(19) . . ?
C01L C01P P00L 116.4(16) . . ?
C020 C01P P00L 123.4(17) . . ?
C020 C01P C01L 120(2) . . ?
C01N C01Q C015 115(2) . . ?
C029 C01R P00L 124(2) . . ?
C029 C01R C02I 119(2) . . ?
C02I C01R P00L 117(2) . . ?
C014 C01S P00I 122.2(16) . . ?
C014 C01S C01D 120(2) . . ?
C01D C01S P00I 117.9(16) . . ?
C02C C01T P00K 127(2) . . ?
C02C C01T C02L 116(3) . . ?
C02L C01T P00K 117(2) . . ?
C016 C01U P00L 109.5(17) . . ?
C023 C01V C01M 122(2) . . ?
C025 C01W C014 118(2) . . ?
C01A C01X C01J 118(2) . . ?
C13 C01Y P00K 122.5(11) . . ?
C13 C01Y C5 120.0 . . ?
C5 C01Y P00K 117.5(11) . . ?
C01Y C13 C1AA 120.0 . . ?
C18 C1AA C13 120.0 . . ?
C1AA C18 C24 120.0 . . ?
C5 C24 C18 120.0 . . ?
C24 C5 C01Y 120.0 . . ?
C021 C01Z C02D 124(3) . . ?
C01P C020 C022 118(2) . . ?
C01Z C021 C00Z 123(3) . . ?
C01H C022 C020 122(2) . . ?
C01V C023 C01N 120(3) . . ?
C02A C024 P00G 121.2(10) . . ?
C02A C024 C02J 120.0 . . ?
C02J C024 P00G 118.5(10) . . ?
C7 C02A C024 120.0 . . ?
C02A C7 C0AA 120.0 . . ?
C7 C0AA C19 120.0 . . ?
C0AA C19 C02J 120.0 . . ?
C19 C02J C024 120.0 . . ?
C01W C025 C01K 122(2) . . ?
C01H C026 C01L 119(2) . . ?
C019 C027 C11 117(2) . . ?
C02H C028 C00Z 119(3) . . ?
C01R C029 C02B 123(3) . . ?
C029 C02B C9 115(3) . . ?
C02M C02C C01T 126(3) . . ?
C01Z C02D C02H 115(3) . . ?
C01F C02E C11 126(2) . . ?
C028 C02H C02D 124(3) . . ?
C6 C02I C01R 118(3) . . ?
C01T C02L C16 118(3) . . ?
C02C C02M C4 117(3) . . ?
C16 C4 C02M 121(3) . . ?
C9 C6 C02I 121(4) . . ?
C6 C9 C02B 123(3) . . ?
C02E C11 C027 117(3) . . ?
C4 C16 C02L 121(3) . . ?

loop_
_geom_bond_atom_site_label_1
_geom_bond_atom_site_label_2
_geom_bond_distance
_geom_bond_site_symmetry_2
_geom_bond_publ_flag
Pt00 Ag1 2.7236(10) 2_656 ?
Pt00 Ag1 2.7236(10) . ?
Pt00 Ag2 2.7248(13) . ?
Pt00 Ag2 2.7247(13) 2_656 ?
Pt00 Ag3 2.7182(13) 2_656 ?
Pt00 Ag3 2.7182(13) . ?
Pt00 Ag4 2.7512(13) . ?
Pt00 Ag4 2.7513(13) 2_656 ?
Pt00 Ag5 2.7543(14) . ?
Pt00 Ag5 2.7541(14) 2_656 ?
Pt00 Ag6 2.7565(14) 2_656 ?
Pt00 Ag6 2.7566(14) . ?
Ag1 Ag2 2.8783(14) 2_656 ?
Ag1 Ag3 2.8329(14) 2_656 ?
Ag1 Ag4 2.8709(17) 2_656 ?
Ag1 Ag5 2.8572(17) . ?
Ag1 Ag6 2.9688(17) . ?
Ag1 P00D 2.373(5) . ?
Ag2 Ag1 2.8783(14) 2_656 ?
Ag2 Ag2 2.835(2) 2_656 ?
Ag2 Ag4 2.8494(16) . ?
Ag2 Ag5 2.9185(17) 2_656 ?
Ag2 Ag5 2.9102(17) . ?
Ag2 P00F 2.369(5) . ?
Ag3 Ag1 2.8329(14) 2_656 ?
Ag3 Ag3 2.874(2) 2_656 ?
Ag3 Ag4 2.9261(16) . ?
Ag3 Ag6 2.8657(17) . ?
Ag3 Ag6 2.8886(17) 2_656 ?
Ag3 P00G 2.369(5) . ?
Ag4 Ag1 2.8709(17) 2_656 ?
Ag4 Ag5 2.8724(18) . ?
Ag4 Ag6 2.8406(18) . ?
Ag4 Cl3 2.425(5) . ?
Ag5 Ag2 2.9185(17) 2_656 ?
Ag5 Ag6 2.8567(18) . ?
Ag5 Cl00 2.449(5) . ?
Ag6 Ag3 2.8887(17) 2_656 ?
Ag6 Cl1 2.446(5) . ?
Sb00 F00M 1.879(12) . ?
Sb00 F00N 1.882(12) . ?
Sb00 F00O 1.885(12) . ?
Sb00 F00P 1.876(13) . ?
Sb00 F00Q 1.865(12) . ?
Sb00 F00R 1.865(13) . ?
Ag7 Cl00 2.527(5) . ?
Ag7 Cl2 2.592(5) . ?
Ag7 P00I 2.370(5) . ?
Ag8 Cl1 2.570(6) . ?
Ag8 Cl2 2.580(6) . ?
Ag8 P00L 2.393(6) . ?
Ag0B Cl2 2.545(5) . ?
Ag0B Cl3 2.532(6) . ?
Ag0B P00K 2.354(6) . ?
P00D C00U 1.852(19) . ?
P00D C00W 1.80(2) . ?
P00D C018 1.805(13) . ?
P00F C00V 1.834(19) . ?
P00F C019 1.801(19) . ?
P00F C01E 1.84(2) . ?
P00G C013 1.85(2) . ?
P00G C01M 1.84(2) . ?
P00G C024 1.787(14) . ?
P00I C00Z 1.83(2) . ?
P00I C011 1.86(2) . ?
P00I C01S 1.81(2) . ?
P00K C01B 1.85(2) . ?
P00K C01T 1.74(3) . ?
P00K C01Y 1.817(15) . ?
P00L C01P 1.83(2) . ?
P00L C01R 1.83(2) . ?
P00L C01U 1.84(2) . ?
C00S C00W 1.37(3) . ?
C00S C00X 1.38(3) . ?
C00T C00U 1.46(3) . ?
C00T C011 1.55(3) . ?
C00V C017 1.58(3) . ?
C00W C00Y 1.43(3) . ?
C00X C01O 1.37(3) . ?
C00Y C010 1.38(3) . ?
C00Z C021 1.36(3) . ?
C00Z C028 1.43(3) . ?
C010 C01O 1.40(3) . ?
C012 C01C 1.34(3) . ?
C012 C01J 1.37(3) . ?
C013 C016 1.53(3) . ?
C014 C01S 1.38(3) . ?
C014 C01W 1.43(3) . ?
C015 C01M 1.33(3) . ?
C015 C01Q 1.44(4) . ?
C016 C01U 1.48(3) . ?
C017 C01B 1.50(3) . ?
C018 C01I 1.3900 . ?
C018 C02F 1.3900 . ?
C01I C02G 1.3900 . ?
C02G C8 1.3900 . ?
C8 C17 1.3900 . ?
C17 C02F 1.3900 . ?
C019 C01G 1.36(3) . ?
C019 C027 1.43(3) . ?
C01A C01E 1.33(3) . ?
C01A C01X 1.38(3) . ?
C01C C01E 1.40(3) . ?
C01D C01K 1.42(3) . ?
C01D C01S 1.41(3) . ?
C01F C01G 1.41(3) . ?
C01F C02E 1.34(4) . ?
C01H C022 1.34(3) . ?
C01H C026 1.36(3) . ?
C01J C01X 1.42(4) . ?
C01K C025 1.40(3) . ?
C01L C01P 1.41(3) . ?
C01L C026 1.43(3) . ?
C01M C01V 1.41(3) . ?
C01N C01Q 1.38(4) . ?
C01N C023 1.36(4) . ?
C01P C020 1.40(3) . ?
C01R C029 1.32(4) . ?
C01R C02I 1.40(4) . ?
C01T C02C 1.40(3) . ?
C01T C02L 1.43(4) . ?
C01V C023 1.34(3) . ?
C01W C025 1.38(3) . ?
C01Y C13 1.3900 . ?
C01Y C5 1.3900 . ?
C13 C1AA 1.3900 . ?
C1AA C18 1.3900 . ?
C18 C24 1.3900 . ?
C24 C5 1.3900 . ?
C01Z C021 1.31(3) . ?
C01Z C02D 1.33(4) . ?
C020 C022 1.41(3) . ?
C024 C02A 1.3900 . ?
C024 C02J 1.3900 . ?
C02A C7 1.3900 . ?
C7 C0AA 1.3900 . ?
C0AA C19 1.3900 . ?
C19 C02J 1.3900 . ?
C027 C11 1.47(3) . ?
C028 C02H 1.32(4) . ?
C029 C02B 1.38(4) . ?
C02B C9 1.40(5) . ?
C02C C02M 1.37(4) . ?
C02D C02H 1.39(4) . ?
C02E C11 1.39(4) . ?
C02I C6 1.38(4) . ?
C02L C16 1.45(5) . ?
C02M C4 1.40(5) . ?
C4 C16 1.37(5) . ?
C6 C9 1.27(4) . ?
